data_4311081
loop_
_publ_author_name
'Qiao-Hua Wei'
'Gang-Qiang Yin'
'Li-Yi Zhang'
'Lin-Xi Shi'
'Zong-Wan Mao'
'Zhong-Ning Chen'

_publ_contact_author
;
Zhong-Ning Chen
Fujian Institute of Research on the Structure of Matter, 
Chinese Academy of Sciences, Fuzhou, Fujian 350002, China.
;
_publ_contact_author_email '  czn@ms.fjirsm.ac.cn '
_publ_section_title
;
 Luminescent AgI-CuI Heterometallic Hexa-, Octa-, and Hexadecanuclear
 Alkynyl Complexes
;
_journal_name_full 'Inorganic Chemistry'
_journal_page_first 3484
_journal_page_last 3491
_journal_paper_doi 10.1021/ic0499244
_journal_volume 43
_journal_year 2004
_chemical_formula_sum 'C213.5 H120 Ag6 Cl2 Cu2 N0 O17 P6'
_chemical_formula_weight 3988.11
_chemical_name_systematic
; 
 ? 
;
_space_group_IT_number 2
_symmetry_cell_setting triclinic
_symmetry_space_group_name_Hall '-P 1'
_symmetry_space_group_name_H-M 'P -1'
_atom_sites_solution_hydrogens geom
_atom_sites_solution_primary direct
_atom_sites_solution_secondary difmap
_audit_creation_method SHELXL-97
_cell_angle_alpha 93.457(6)
_cell_angle_beta 91.477(4)
_cell_angle_gamma 109.051(6)
_cell_formula_units_Z 2
_cell_length_a 15.440(7)
_cell_length_b 17.120(8)
_cell_length_c 26.736(12)
_cell_measurement_temperature 293(2)
_cell_volume 6660(5)
_computing_cell_refinement 'Bruker XSCANS'
_computing_data_collection 'Bruker XSCANS'
_computing_data_reduction 'Bruker SHELXTL'
_computing_molecular_graphics 'Bruker SHELXTL'
_computing_publication_material 'Bruker SHELXTL'
_computing_structure_refinement 'SHELXL-97 (Sheldrick, 1997)'
_computing_structure_solution 'SHELXS-97 (Sheldrick, 1990)'
_diffrn_ambient_temperature 293(2)
_diffrn_measured_fraction_theta_full 0.977
_diffrn_measured_fraction_theta_max 0.977
_diffrn_measurement_device_type 'Bruker P4'
_diffrn_measurement_method '\w scans'
_diffrn_radiation_monochromator graphite
_diffrn_radiation_source 'fine-focus sealed tube'
_diffrn_radiation_type MoK\a
_diffrn_radiation_wavelength 0.71073
_diffrn_reflns_av_R_equivalents 0.0423
_diffrn_reflns_av_sigmaI/netI 0.0799
_diffrn_reflns_limit_h_max 20
_diffrn_reflns_limit_h_min -16
_diffrn_reflns_limit_k_max 21
_diffrn_reflns_limit_k_min -22
_diffrn_reflns_limit_l_max 34
_diffrn_reflns_limit_l_min -35
_diffrn_reflns_number 54225
_diffrn_reflns_theta_full 28.28
_diffrn_reflns_theta_max 28.28
_diffrn_reflns_theta_min 0.76
_exptl_absorpt_coefficient_mu 1.376
_exptl_absorpt_correction_type none
_exptl_crystal_density_diffrn 1.989
_exptl_crystal_density_method 'not measured'
_exptl_crystal_F_000 4002
_refine_diff_density_max 1.680
_refine_diff_density_min -1.258
_refine_diff_density_rms 0.183
_refine_ls_extinction_method none
_refine_ls_goodness_of_fit_ref 1.054
_refine_ls_hydrogen_treatment mixed
_refine_ls_matrix_type fullcycle
_refine_ls_number_parameters 1601
_refine_ls_number_reflns 32332
_refine_ls_number_restraints 20
_refine_ls_restrained_S_all 1.054
_refine_ls_R_factor_all 0.0880
_refine_ls_R_factor_gt 0.0636
_refine_ls_shift/su_max 0.035
_refine_ls_shift/su_mean 0.001
_refine_ls_structure_factor_coef Fsqd
_refine_ls_weighting_details 'calc w=1/[\s^2^(Fo^2^)+(0.1001P)^2^+0.0000P] where P=(Fo^2^+2Fc^2^)/3'
_refine_ls_weighting_scheme calc
_refine_ls_wR_factor_gt 0.1684
_refine_ls_wR_factor_ref 0.1953
_reflns_number_gt 23642
_reflns_number_total 32332
_reflns_threshold_expression >2sigma(I)
_cod_data_source_file ic0499244si20040118_090610_6.cif
_cod_data_source_block 6(Compound7)
_cod_depositor_comments
;
The following automatic conversions were performed:
'_symmetry_cell_setting' value 'Triclinic' changed to 'triclinic'
according to '/home/saulius/struct/CIF-dictionaries/cif_core.dic'
dictionary named 'cif_core.dic' version 2.4.1 from 2010-06-29.

Automatic conversion script
Id: cif_fix_enum 1527 2010-12-29 10:47:43Z saulius 
;
_cod_original_formula_sum 'C213.50 H120 Ag6 Cl2 Cu2 N0 O17 P6'
_cod_database_code 4311081

loop_
_symmetry_equiv_pos_as_xyz
'x, y, z'
'-x, -y, -z'

loop_
_atom_site_label
_atom_site_type_symbol
_atom_site_fract_x
_atom_site_fract_y
_atom_site_fract_z
_atom_site_U_iso_or_equiv
_atom_site_adp_type
_atom_site_occupancy
_atom_site_symmetry_multiplicity
_atom_site_calc_flag
_atom_site_refinement_flags
_atom_site_disorder_assembly
_atom_site_disorder_group
Ag1 Ag 0.04461(3) -0.88120(3) 0.847492(16) 0.05853(12) Uani 1 1 d . . .
Ag2 Ag 0.06154(3) -0.92185(2) 0.738903(14) 0.04815(10) Uani 1 1 d . . .
Ag3 Ag 0.26799(2) -0.70205(3) 0.813082(15) 0.05296(11) Uani 1 1 d . . .
Ag4 Ag 0.37486(3) -0.73446(4) 0.726878(17) 0.06698(15) Uani 1 1 d . . .
Ag5 Ag 0.03595(3) -0.73265(3) 0.701004(13) 0.04440(10) Uani 1 1 d . . .
Ag6 Ag 0.15733(2) -0.73498(3) 0.613455(13) 0.04399(10) Uani 1 1 d . . .
Cu1 Cu 0.08597(4) -0.75256(4) 0.795139(19) 0.03714(13) Uani 1 1 d . . .
Cu2 Cu 0.19830(4) -0.78961(4) 0.703824(19) 0.03947(13) Uani 1 1 d . . .
Cl1 Cl -0.31282(11) 0.14912(13) 0.49334(7) 0.0770(5) Uani 1 1 d D . .
Cl2 Cl 0.11735(11) -0.29818(11) 0.86578(6) 0.0662(4) Uani 1 1 d D . .
P1 P 0.01238(9) -1.02095(8) 0.86602(4) 0.0448(3) Uani 1 1 d . . .
P2 P 0.04389(8) -1.06359(7) 0.75625(4) 0.0364(2) Uani 1 1 d . . .
P3 P 0.40514(8) -0.59687(8) 0.84876(4) 0.0403(3) Uani 1 1 d . . .
P4 P 0.51572(8) -0.64799(9) 0.76674(5) 0.0445(3) Uani 1 1 d . . .
P5 P -0.05204(8) -0.67082(8) 0.64993(4) 0.0361(2) Uani 1 1 d . . .
P6 P 0.07610(8) -0.66886(8) 0.56363(4) 0.0367(2) Uani 1 1 d . . .
O1 O 0.5406(4) -0.2656(4) 0.7061(3) 0.140(3) Uani 1 1 d . . .
O01 O -0.5334(8) -0.9132(7) 0.5779(5) 0.219(6) Uani 1 1 d . . .
O2 O -0.1752(3) -1.1733(3) 0.46079(15) 0.0675(12) Uani 1 1 d . . .
O02 O 0.4036(5) -0.8749(5) 0.6759(3) 0.137(3) Uani 1 1 d . . .
O3 O -0.5337(4) -1.0172(6) 0.6960(3) 0.146(3) Uani 1 1 d . . .
O4 O 0.4382(6) -1.1286(6) 0.8880(4) 0.159(3) Uani 1 1 d . . .
O5 O 0.4982(6) -0.5756(5) 0.4130(2) 0.145(3) Uani 1 1 d . . .
O6 O 0.3084(3) -0.5630(4) 1.12838(16) 0.0906(18) Uani 1 1 d . . .
O10 O 0.9021(6) -0.6158(9) 0.9189(3) 0.207(6) Uani 1 1 d D . .
O11 O -0.2349(8) 0.1683(9) 0.5242(6) 0.114(6) Uani 0.50 1 d PD A 1
O11' O -0.328(3) 0.1036(14) 0.5358(7) 0.261(18) Uani 0.50 1 d PD A 2
O12 O -0.3452(12) 0.0640(9) 0.4817(14) 0.223(15) Uani 0.50 1 d PD A 1
O12' O -0.3113(13) 0.0959(13) 0.4550(5) 0.144(8) Uani 0.50 1 d PD A 2
O13 O -0.3597(17) 0.2050(15) 0.4941(7) 0.183(10) Uani 0.50 1 d PD A 1
O13' O -0.3933(7) 0.1559(10) 0.5080(5) 0.112(5) Uani 0.50 1 d PD A 2
O14 O -0.3054(19) 0.1747(17) 0.4448(5) 0.225(13) Uani 0.50 1 d PD A 1
O14' O -0.2402(19) 0.2197(19) 0.5001(9) 0.32(2) Uani 0.50 1 d PD A 2
O21 O 0.1000(13) -0.3831(8) 0.8480(7) 0.138(6) Uani 0.50 1 d PD B 1
O21' O 0.1551(10) -0.3282(10) 0.8256(4) 0.105(4) Uiso 0.50 1 d PD B 2
O22 O 0.2003(8) -0.2513(15) 0.8487(9) 0.169(9) Uani 0.50 1 d PD B 1
O22' O 0.1823(10) -0.2324(13) 0.8917(11) 0.205(13) Uani 0.50 1 d PD B 2
O23 O 0.1161(12) -0.3027(12) 0.9159(3) 0.117(5) Uani 0.50 1 d PD B 1
O23' O 0.0781(13) -0.3674(11) 0.8935(8) 0.156(7) Uiso 0.50 1 d PD B 2
O24 O 0.0403(10) -0.2711(9) 0.8570(5) 0.087(4) Uani 0.50 1 d PD B 1
O24' O 0.0454(7) -0.2738(9) 0.8434(4) 0.072(3) Uani 0.50 1 d PD B 2
C1 C 0.1334(3) -0.7485(3) 0.86607(17) 0.0448(11) Uani 1 1 d . . .
C01 C 0.9795(8) -0.5909(12) 0.8890(6) 0.221(9) Uani 1 1 d D . .
H01A H 1.0241 -0.6163 0.8995 0.265 Uiso 1 1 calc R . .
H01B H 1.0081 -0.5312 0.8933 0.265 Uiso 1 1 calc R . .
C2 C 0.1479(3) -0.7284(3) 0.91019(17) 0.0433(10) Uani 1 1 d . . .
C02 C 0.9500(15) -0.6169(14) 0.8343(5) 0.316(16) Uani 1 1 d D . .
H02A H 1.0031 -0.6025 0.8144 0.474 Uiso 1 1 calc R . .
H02B H 0.9089 -0.5889 0.8235 0.474 Uiso 1 1 calc R . .
H02C H 0.9195 -0.6757 0.8304 0.474 Uiso 1 1 calc R . .
C3 C 0.1664(3) -0.6962(3) 0.96202(16) 0.0462(11) Uani 1 1 d . . .
C03 C 0.9242(19) -0.573(2) 0.9671(7) 0.42(2) Uiso 1 1 d D . .
H03A H 0.9440 -0.5134 0.9656 0.509 Uiso 1 1 calc R . .
H03B H 0.9697 -0.5887 0.9859 0.509 Uiso 1 1 calc R . .
C4 C 0.0977(4) -0.6925(5) 0.9920(2) 0.0673(18) Uani 1 1 d . . .
H63A H 0.0372 -0.7134 0.9794 0.081 Uiso 1 1 calc R . .
C04 C 0.829(2) -0.607(2) 0.9873(12) 0.386(18) Uiso 1 1 d D . .
H04A H 0.8342 -0.6132 1.0227 0.579 Uiso 1 1 calc R . .
H04B H 0.7969 -0.6606 0.9704 0.579 Uiso 1 1 calc R . .
H04C H 0.7953 -0.5702 0.9816 0.579 Uiso 1 1 calc R . .
C5 C 0.1160(4) -0.6584(5) 1.0406(2) 0.0642(17) Uani 1 1 d . . .
H64A H 0.0678 -0.6570 1.0604 0.077 Uiso 1 1 calc R . .
C6 C 0.2053(4) -0.6260(3) 1.06045(17) 0.0501(12) Uani 1 1 d . . .
C7 C 0.2736(4) -0.6325(5) 1.0309(2) 0.071(2) Uani 1 1 d . . .
H66A H 0.3339 -0.6129 1.0439 0.086 Uiso 1 1 calc R . .
C8 C 0.2562(4) -0.6669(5) 0.9828(2) 0.074(2) Uani 1 1 d . . .
H67A H 0.3043 -0.6709 0.9637 0.088 Uiso 1 1 calc R . .
C9 C 0.2296(4) -0.5857(4) 1.11258(19) 0.0597(15) Uani 1 1 d . . .
C10 C 0.1568(6) -0.5730(7) 1.1436(3) 0.105(3) Uani 1 1 d . . .
H69A H 0.1830 -0.5472 1.1758 0.158 Uiso 1 1 calc R . .
H69B H 0.1110 -0.6255 1.1477 0.158 Uiso 1 1 calc R . .
H69C H 0.1291 -0.5380 1.1272 0.158 Uiso 1 1 calc R . .
C11 C 0.2368(3) -0.8355(3) 0.76322(17) 0.0427(10) Uani 1 1 d . . .
C12 C 0.2654(3) -0.8753(3) 0.79097(18) 0.0446(11) Uani 1 1 d . . .
C13 C 0.2972(3) -0.9290(3) 0.8210(2) 0.0488(12) Uani 1 1 d . . .
C14 C 0.2864(4) -0.9283(4) 0.8722(2) 0.0573(14) Uani 1 1 d . . .
H43A H 0.2593 -0.8930 0.8881 0.069 Uiso 1 1 calc R . .
C15 C 0.3176(5) -0.9829(4) 0.8999(2) 0.0684(17) Uani 1 1 d . . .
H44A H 0.3098 -0.9836 0.9342 0.082 Uiso 1 1 calc R . .
C16 C 0.3590(5) -1.0347(5) 0.8773(3) 0.0753(19) Uani 1 1 d . . .
C17 C 0.3674(5) -1.0342(4) 0.8272(3) 0.0750(19) Uani 1 1 d . . .
H46A H 0.3940 -1.0700 0.8115 0.090 Uiso 1 1 calc R . .
C18 C 0.3380(4) -0.9825(4) 0.7985(2) 0.0618(15) Uani 1 1 d . . .
H47A H 0.3454 -0.9836 0.7641 0.074 Uiso 1 1 calc R . .
C19 C 0.3929(7) -1.0915(6) 0.9065(4) 0.109(3) Uani 1 1 d . . .
C20 C 0.3705(9) -1.1025(8) 0.9586(4) 0.150(5) Uani 1 1 d . . .
H49A H 0.3975 -1.1407 0.9717 0.225 Uiso 1 1 calc R . .
H49B H 0.3051 -1.1239 0.9608 0.225 Uiso 1 1 calc R . .
H49C H 0.3942 -1.0501 0.9778 0.225 Uiso 1 1 calc R . .
C21 C -0.0294(3) -0.8359(3) 0.77159(17) 0.0414(10) Uani 1 1 d . . .
C22 C -0.1068(3) -0.8758(3) 0.75569(19) 0.0441(11) Uani 1 1 d . . .
C23 C -0.1968(3) -0.9167(3) 0.7345(2) 0.0473(11) Uani 1 1 d . . .
C24 C -0.2743(4) -0.9344(4) 0.7643(3) 0.0609(15) Uani 1 1 d . . .
H33A H -0.2667 -0.9225 0.7988 0.073 Uiso 1 1 calc R . .
C25 C -0.3598(4) -0.9688(4) 0.7425(3) 0.0736(19) Uani 1 1 d . . .
H34A H -0.4104 -0.9784 0.7623 0.088 Uiso 1 1 calc R . .
C26 C -0.3734(4) -0.9899(4) 0.6919(3) 0.077(2) Uani 1 1 d . . .
C27 C -0.2978(5) -0.9754(5) 0.6627(3) 0.088(2) Uani 1 1 d . . .
H36A H -0.3058 -0.9913 0.6285 0.106 Uiso 1 1 calc R . .
C28 C -0.2116(4) -0.9378(5) 0.6839(2) 0.0691(18) Uani 1 1 d . . .
H37A H -0.1616 -0.9262 0.6636 0.083 Uiso 1 1 calc R . .
C29 C -0.4697(6) -1.0257(8) 0.6694(5) 0.128(4) Uani 1 1 d . . .
C30 C -0.4821(9) -1.0676(13) 0.6187(7) 0.262(12) Uani 1 1 d . . .
H39A H -0.5461 -1.0874 0.6086 0.393 Uiso 1 1 calc R . .
H39B H -0.4593 -1.1135 0.6188 0.393 Uiso 1 1 calc R . .
H39C H -0.4489 -1.0292 0.5956 0.393 Uiso 1 1 calc R . .
C31 C 0.0822(3) -0.8504(3) 0.66425(16) 0.0395(10) Uani 1 1 d . . .
C32 C 0.0287(3) -0.8974(3) 0.63403(16) 0.0381(9) Uani 1 1 d . . .
C33 C -0.0292(3) -0.9508(3) 0.59393(16) 0.0383(9) Uani 1 1 d . . .
C34 C -0.0221(4) -1.0289(3) 0.5820(2) 0.0595(15) Uani 1 1 d . . .
H23A H 0.0169 -1.0480 0.6012 0.071 Uiso 1 1 calc R . .
C35 C -0.0731(4) -1.0774(4) 0.5418(2) 0.0614(15) Uani 1 1 d . . .
H24A H -0.0671 -1.1288 0.5335 0.074 Uiso 1 1 calc R . .
C36 C -0.1330(3) -1.0513(3) 0.51347(17) 0.0408(10) Uani 1 1 d . . .
C37 C -0.1428(5) -0.9772(4) 0.5271(3) 0.075(2) Uani 1 1 d . . .
H26A H -0.1842 -0.9598 0.5087 0.090 Uiso 1 1 calc R . .
C38 C -0.0932(5) -0.9270(4) 0.5671(3) 0.077(2) Uani 1 1 d . . .
H27A H -0.1027 -0.8772 0.5762 0.092 Uiso 1 1 calc R . .
C39 C -0.1823(4) -1.1048(3) 0.46845(19) 0.0498(12) Uani 1 1 d . . .
C40 C -0.2377(5) -1.0739(5) 0.4334(3) 0.081(2) Uani 1 1 d . . .
H29A H -0.2647 -1.1157 0.4067 0.121 Uiso 1 1 calc R . .
H29B H -0.1989 -1.0248 0.4196 0.121 Uiso 1 1 calc R . .
H29C H -0.2853 -1.0613 0.4511 0.121 Uiso 1 1 calc R . .
C41 C 0.2915(3) -0.7249(3) 0.65818(16) 0.0424(10) Uani 1 1 d . . .
C42 C 0.3331(3) -0.6990(3) 0.62089(18) 0.0472(12) Uani 1 1 d . . .
C43 C 0.3813(3) -0.6787(4) 0.57584(18) 0.0504(12) Uani 1 1 d . . .
C44 C 0.3744(5) -0.6129(4) 0.5490(3) 0.0690(17) Uani 1 1 d . . .
H53A H 0.3427 -0.5789 0.5617 0.083 Uiso 1 1 calc R . .
C45 C 0.4150(5) -0.5993(5) 0.5036(3) 0.078(2) Uani 1 1 d . . .
H54A H 0.4078 -0.5575 0.4849 0.093 Uiso 1 1 calc R . .
C46 C 0.4656(4) -0.6458(5) 0.4856(2) 0.0698(18) Uani 1 1 d . . .
C47 C 0.4756(5) -0.7079(5) 0.5143(3) 0.082(2) Uani 1 1 d . . .
H56A H 0.5115 -0.7391 0.5029 0.098 Uiso 1 1 calc R . .
C48 C 0.4344(4) -0.7236(5) 0.5581(2) 0.0701(18) Uani 1 1 d . . .
H57A H 0.4421 -0.7655 0.5766 0.084 Uiso 1 1 calc R . .
C49 C 0.5074(6) -0.6310(6) 0.4356(3) 0.094(3) Uani 1 1 d . . .
C50 C 0.5600(8) -0.6826(9) 0.4165(4) 0.143(5) Uani 1 1 d . . .
H59A H 0.5824 -0.6655 0.3844 0.215 Uiso 1 1 calc R . .
H59B H 0.5214 -0.7395 0.4131 0.215 Uiso 1 1 calc R . .
H59C H 0.6109 -0.6766 0.4395 0.215 Uiso 1 1 calc R . .
C51 C 0.1571(3) -0.6581(3) 0.75890(17) 0.0397(9) Uani 1 1 d . . .
C52 C 0.2102(3) -0.5914(3) 0.74939(16) 0.0405(10) Uani 1 1 d . . .
C53 C 0.2731(3) -0.5113(3) 0.74262(16) 0.0391(10) Uani 1 1 d . . .
C54 C 0.2619(3) -0.4405(3) 0.76705(17) 0.0434(10) Uani 1 1 d . . .
H13A H 0.2109 -0.4451 0.7859 0.052 Uiso 1 1 calc R . .
C55 C 0.3267(4) -0.3646(3) 0.76291(19) 0.0493(12) Uani 1 1 d . . .
H14A H 0.3190 -0.3181 0.7794 0.059 Uiso 1 1 calc R . .
C56 C 0.4029(3) -0.3550(3) 0.7351(2) 0.0509(12) Uani 1 1 d . . .
C57 C 0.4122(3) -0.4238(4) 0.7091(2) 0.0534(13) Uani 1 1 d . . .
H16A H 0.4616 -0.4180 0.6887 0.064 Uiso 1 1 calc R . .
C58 C 0.3489(3) -0.5009(3) 0.71304(19) 0.0476(11) Uani 1 1 d . . .
H17A H 0.3566 -0.5469 0.6958 0.057 Uiso 1 1 calc R . .
C59 C 0.4754(5) -0.2720(4) 0.7324(3) 0.081(2) Uani 1 1 d . . .
C60 C 0.4657(7) -0.1997(4) 0.7611(4) 0.106(3) Uani 1 1 d . . .
H19A H 0.5167 -0.1514 0.7555 0.159 Uiso 1 1 calc R . .
H19B H 0.4644 -0.2089 0.7962 0.159 Uiso 1 1 calc R . .
H19C H 0.4097 -0.1915 0.7503 0.159 Uiso 1 1 calc R . .
C71 C 0.4998(3) -0.5639(3) 0.80689(17) 0.0451(11) Uani 1 1 d . . .
H1A H 0.5560 -0.5366 0.8270 0.054 Uiso 1 1 calc R . .
H1B H 0.4892 -0.5235 0.7858 0.054 Uiso 1 1 calc R . .
C72 C 0.0642(3) -1.0781(3) 0.82240(16) 0.0428(10) Uani 1 1 d . . .
H2A H 0.1298 -1.0602 0.8300 0.051 Uiso 1 1 calc R . .
H2B H 0.0396 -1.1367 0.8277 0.051 Uiso 1 1 calc R . .
C73 C -0.0419(3) -0.6869(3) 0.58214(16) 0.0377(9) Uani 1 1 d . . .
H3A H -0.0787 -0.7433 0.5711 0.045 Uiso 1 1 calc R . .
H3B H -0.0669 -0.6500 0.5650 0.045 Uiso 1 1 calc R . .
C101 C 0.5998(3) -0.5892(3) 0.72476(19) 0.0472(11) Uani 1 1 d . . .
C102 C 0.5676(4) -0.5671(6) 0.6813(3) 0.080(2) Uani 1 1 d . . .
H10A H 0.5048 -0.5835 0.6738 0.097 Uiso 1 1 calc R . .
C103 C 0.6268(6) -0.5216(6) 0.6494(3) 0.098(3) Uani 1 1 d . . .
H10B H 0.6039 -0.5061 0.6205 0.118 Uiso 1 1 calc R . .
C104 C 0.7182(5) -0.4981(5) 0.6584(3) 0.090(2) Uani 1 1 d . . .
H10C H 0.7576 -0.4678 0.6355 0.108 Uiso 1 1 calc R . .
C105 C 0.7530(4) -0.5186(4) 0.7009(3) 0.0719(18) Uani 1 1 d . . .
H10D H 0.8160 -0.5007 0.7078 0.086 Uiso 1 1 calc R . .
C106 C 0.6945(3) -0.5658(4) 0.7337(2) 0.0575(14) Uani 1 1 d . . .
H10E H 0.7183 -0.5824 0.7620 0.069 Uiso 1 1 calc R . .
C111 C 0.5689(3) -0.7014(4) 0.80729(19) 0.0493(12) Uani 1 1 d . . .
C112 C 0.6408(4) -0.6603(4) 0.8419(2) 0.0629(15) Uani 1 1 d . . .
H11A H 0.6639 -0.6027 0.8442 0.075 Uiso 1 1 calc R . .
C113 C 0.6781(5) -0.7041(6) 0.8727(3) 0.083(2) Uani 1 1 d . . .
H11B H 0.7269 -0.6762 0.8952 0.099 Uiso 1 1 calc R . .
C114 C 0.6432(6) -0.7880(6) 0.8701(3) 0.091(2) Uani 1 1 d . . .
H11C H 0.6676 -0.8174 0.8913 0.109 Uiso 1 1 calc R . .
C115 C 0.5725(5) -0.8299(5) 0.8363(3) 0.0782(19) Uani 1 1 d . . .
H11D H 0.5495 -0.8875 0.8344 0.094 Uiso 1 1 calc R . .
C116 C 0.5356(4) -0.7866(4) 0.8052(2) 0.0582(14) Uani 1 1 d . . .
H11E H 0.4874 -0.8153 0.7825 0.070 Uiso 1 1 calc R . .
C201 C 0.4548(3) -0.6298(3) 0.90290(17) 0.0448(11) Uani 1 1 d . . .
C202 C 0.5114(4) -0.5757(4) 0.9392(2) 0.0656(16) Uani 1 1 d . . .
H20A H 0.5259 -0.5189 0.9369 0.079 Uiso 1 1 calc R . .
C203 C 0.5469(6) -0.6052(5) 0.9792(2) 0.082(2) Uani 1 1 d . . .
H20B H 0.5841 -0.5680 1.0039 0.098 Uiso 1 1 calc R . .
C204 C 0.5282(6) -0.6874(6) 0.9827(3) 0.092(3) Uani 1 1 d . . .
H20C H 0.5531 -0.7066 1.0095 0.111 Uiso 1 1 calc R . .
C205 C 0.4722(5) -0.7425(5) 0.9466(2) 0.0748(18) Uani 1 1 d . . .
H20D H 0.4597 -0.7991 0.9487 0.090 Uiso 1 1 calc R . .
C206 C 0.4346(4) -0.7138(4) 0.9073(2) 0.0543(13) Uani 1 1 d . . .
H20E H 0.3952 -0.7514 0.8835 0.065 Uiso 1 1 calc R . .
C211 C 0.3866(3) -0.5010(3) 0.86960(17) 0.0433(10) Uani 1 1 d . . .
C212 C 0.2994(4) -0.5055(4) 0.8835(2) 0.0559(13) Uani 1 1 d . . .
H21A H 0.2538 -0.5568 0.8835 0.067 Uiso 1 1 calc R . .
C213 C 0.2796(5) -0.4343(5) 0.8975(2) 0.0654(16) Uani 1 1 d . . .
H21B H 0.2213 -0.4380 0.9078 0.079 Uiso 1 1 calc R . .
C214 C 0.3447(5) -0.3594(4) 0.8963(2) 0.0683(17) Uani 1 1 d . . .
H21C H 0.3299 -0.3117 0.9041 0.082 Uiso 1 1 calc R . .
C215 C 0.4330(5) -0.3523(4) 0.8838(2) 0.0683(16) Uani 1 1 d . . .
H21D H 0.4782 -0.3005 0.8850 0.082 Uiso 1 1 calc R . .
C216 C 0.4532(4) -0.4222(4) 0.8697(2) 0.0585(14) Uani 1 1 d . . .
H21E H 0.5119 -0.4175 0.8599 0.070 Uiso 1 1 calc R . .
C301 C -0.1089(4) -1.0808(3) 0.86310(18) 0.0499(12) Uani 1 1 d . . .
C302 C -0.1417(5) -1.1614(4) 0.8743(4) 0.087(2) Uani 1 1 d . . .
H30A H -0.1018 -1.1885 0.8847 0.105 Uiso 1 1 calc R . .
C303 C -0.2355(6) -1.2025(5) 0.8701(4) 0.107(3) Uani 1 1 d . . .
H30B H -0.2573 -1.2577 0.8776 0.128 Uiso 1 1 calc R . .
C304 C -0.2629(6) -1.0839(8) 0.8483(5) 0.159(6) Uani 1 1 d . . .
H30C H -0.3040 -1.0557 0.8423 0.190 Uiso 1 1 calc R . .
C305 C -0.2945(6) -1.1677(7) 0.8563(4) 0.122(4) Uani 1 1 d . . .
H30D H -0.3566 -1.1982 0.8518 0.146 Uiso 1 1 calc R . .
C306 C -0.1693(6) -1.0430(6) 0.8496(4) 0.106(3) Uani 1 1 d . . .
H30E H -0.1475 -0.9884 0.8410 0.127 Uiso 1 1 calc R . .
C311 C 0.0620(4) -1.0333(4) 0.92650(18) 0.0546(13) Uani 1 1 d . . .
C312 C 0.0965(4) -0.9634(5) 0.9593(2) 0.0679(17) Uani 1 1 d . . .
H31A H 0.0906 -0.9132 0.9513 0.081 Uiso 1 1 calc R . .
C313 C 0.1406(5) -0.9693(6) 1.0052(2) 0.092(3) Uani 1 1 d . . .
H31B H 0.1641 -0.9228 1.0275 0.110 Uiso 1 1 calc R . .
C314 C 0.1488(6) -1.0435(7) 1.0169(3) 0.105(3) Uani 1 1 d . . .
H31C H 0.1784 -1.0471 1.0470 0.126 Uiso 1 1 calc R . .
C315 C 0.1141(7) -1.1116(7) 0.9848(3) 0.101(3) Uani 1 1 d . . .
H31D H 0.1182 -1.1622 0.9933 0.121 Uiso 1 1 calc R . .
C316 C 0.0726(6) -1.1063(5) 0.9392(2) 0.083(2) Uani 1 1 d . . .
H31E H 0.0515 -1.1530 0.9168 0.100 Uiso 1 1 calc R . .
C401 C 0.1263(3) -1.1036(3) 0.72582(16) 0.0387(10) Uani 1 1 d . . .
C402 C 0.1471(4) -1.1713(4) 0.7410(2) 0.0563(13) Uani 1 1 d . . .
H40A H 0.1191 -1.1984 0.7684 0.068 Uiso 1 1 calc R . .
C403 C 0.2095(4) -1.1990(4) 0.7154(3) 0.0681(17) Uani 1 1 d . . .
H40B H 0.2228 -1.2450 0.7256 0.082 Uiso 1 1 calc R . .
C404 C 0.2522(4) -1.1597(4) 0.6751(2) 0.0638(16) Uani 1 1 d . . .
H40C H 0.2930 -1.1796 0.6577 0.077 Uiso 1 1 calc R . .
C405 C 0.2341(4) -1.0910(4) 0.6607(2) 0.0601(15) Uani 1 1 d . . .
H40D H 0.2644 -1.0632 0.6341 0.072 Uiso 1 1 calc R . .
C406 C 0.1722(3) -1.0625(4) 0.68501(17) 0.0483(12) Uani 1 1 d . . .
H40E H 0.1603 -1.0159 0.6746 0.058 Uiso 1 1 calc R . .
C411 C -0.0675(3) -1.1401(3) 0.73866(17) 0.0430(10) Uani 1 1 d . . .
C412 C -0.0911(4) -1.2217(4) 0.7493(2) 0.0581(14) Uani 1 1 d . . .
H41A H -0.0489 -1.2392 0.7669 0.070 Uiso 1 1 calc R . .
C413 C -0.1759(5) -1.2785(5) 0.7344(3) 0.078(2) Uani 1 1 d . . .
H41B H -0.1903 -1.3338 0.7414 0.093 Uiso 1 1 calc R . .
C414 C -0.2389(5) -1.2516(6) 0.7091(4) 0.095(3) Uani 1 1 d . . .
H41C H -0.2969 -1.2886 0.6996 0.114 Uiso 1 1 calc R . .
C415 C -0.2163(5) -1.1714(6) 0.6979(4) 0.103(3) Uani 1 1 d . . .
H41D H -0.2585 -1.1540 0.6802 0.123 Uiso 1 1 calc R . .
C416 C -0.1312(4) -1.1153(4) 0.7126(3) 0.0736(18) Uani 1 1 d . . .
H41E H -0.1167 -1.0603 0.7049 0.088 Uiso 1 1 calc R . .
C501 C -0.0260(3) -0.5596(3) 0.66252(18) 0.0414(10) Uani 1 1 d . . .
C502 C -0.0492(4) -0.5105(3) 0.6278(2) 0.0561(13) Uani 1 1 d . . .
H50A H -0.0768 -0.5347 0.5968 0.067 Uiso 1 1 calc R . .
C503 C -0.0320(5) -0.4288(4) 0.6386(3) 0.0728(18) Uani 1 1 d . . .
H50B H -0.0468 -0.3972 0.6147 0.087 Uiso 1 1 calc R . .
C504 C 0.0065(5) -0.3921(5) 0.6837(4) 0.084(2) Uani 1 1 d . . .
H50C H 0.0170 -0.3358 0.6907 0.100 Uiso 1 1 calc R . .
C505 C 0.0298(5) -0.4366(5) 0.7187(3) 0.083(2) Uani 1 1 d . . .
H50D H 0.0557 -0.4109 0.7497 0.099 Uiso 1 1 calc R . .
C506 C 0.0147(4) -0.5226(4) 0.7080(2) 0.0615(15) Uani 1 1 d . . .
H50E H 0.0320 -0.5533 0.7316 0.074 Uiso 1 1 calc R . .
C511 C -0.1743(3) -0.7102(3) 0.6579(2) 0.0456(11) Uani 1 1 d . . .
C512 C -0.2393(4) -0.7179(5) 0.6211(3) 0.082(2) Uani 1 1 d . . .
H51A H -0.2217 -0.7041 0.5889 0.098 Uiso 1 1 calc R . .
C513 C -0.3325(4) -0.7463(7) 0.6309(4) 0.114(4) Uani 1 1 d . . .
H51B H -0.3764 -0.7506 0.6055 0.137 Uiso 1 1 calc R . .
C514 C -0.3587(5) -0.7678(5) 0.6777(3) 0.093(3) Uani 1 1 d . . .
H51C H -0.4207 -0.7876 0.6842 0.112 Uiso 1 1 calc R . .
C515 C -0.2939(5) -0.7601(5) 0.7153(3) 0.088(2) Uani 1 1 d . . .
H51D H -0.3124 -0.7745 0.7473 0.105 Uiso 1 1 calc R . .
C516 C -0.2013(4) -0.7312(4) 0.7064(3) 0.0653(16) Uani 1 1 d . . .
H51E H -0.1577 -0.7258 0.7322 0.078 Uiso 1 1 calc R . .
C601 C 0.0643(4) -0.7012(3) 0.49663(16) 0.0432(10) Uani 1 1 d . . .
C602 C 0.1436(4) -0.6881(4) 0.47142(19) 0.0570(14) Uani 1 1 d . . .
H60A H 0.2000 -0.6611 0.4882 0.068 Uiso 1 1 calc R . .
C603 C 0.1402(5) -0.7147(4) 0.4214(2) 0.0712(18) Uani 1 1 d . . .
H60B H 0.1943 -0.7053 0.4047 0.085 Uiso 1 1 calc R . .
C604 C 0.0588(5) -0.7543(4) 0.3967(2) 0.0691(18) Uani 1 1 d . . .
H60C H 0.0572 -0.7723 0.3630 0.083 Uiso 1 1 calc R . .
C605 C -0.0220(5) -0.7680(4) 0.4209(2) 0.0659(17) Uani 1 1 d . . .
H60D H -0.0779 -0.7951 0.4037 0.079 Uiso 1 1 calc R . .
C606 C -0.0194(4) -0.7412(3) 0.47110(18) 0.0508(12) Uani 1 1 d . . .
H60E H -0.0737 -0.7500 0.4876 0.061 Uiso 1 1 calc R . .
C611 C 0.1255(3) -0.5561(3) 0.56711(17) 0.0401(10) Uani 1 1 d . . .
C612 C 0.1748(4) -0.5162(3) 0.61033(19) 0.0501(12) Uani 1 1 d . . .
H61A H 0.1872 -0.5474 0.6352 0.060 Uiso 1 1 calc R . .
C613 C 0.2057(5) -0.4318(4) 0.6173(2) 0.0685(17) Uani 1 1 d . . .
H61B H 0.2362 -0.4059 0.6473 0.082 Uiso 1 1 calc R . .
C614 C 0.1917(5) -0.3850(4) 0.5796(3) 0.0703(17) Uani 1 1 d . . .
H61C H 0.2140 -0.3275 0.5838 0.084 Uiso 1 1 calc R . .
C615 C 0.1447(5) -0.4237(4) 0.5360(3) 0.0773(19) Uani 1 1 d . . .
H61D H 0.1353 -0.3921 0.5106 0.093 Uiso 1 1 calc R . .
C616 C 0.1107(4) -0.5099(4) 0.52940(19) 0.0563(14) Uani 1 1 d . . .
H61E H 0.0785 -0.5360 0.4998 0.068 Uiso 1 1 calc R . .

loop_
_atom_site_aniso_label
_atom_site_aniso_U_11
_atom_site_aniso_U_22
_atom_site_aniso_U_33
_atom_site_aniso_U_23
_atom_site_aniso_U_13
_atom_site_aniso_U_12
Ag1 0.0765(3) 0.0367(2) 0.0562(2) 0.00329(17) 0.0167(2) 0.0093(2)
Ag2 0.0581(2) 0.0374(2) 0.04636(19) 0.00523(15) 0.00274(16) 0.01189(17)
Ag3 0.03101(17) 0.0624(3) 0.0567(2) -0.00078(19) -0.00502(15) 0.00470(17)
Ag4 0.0346(2) 0.0921(4) 0.0578(2) 0.0006(2) -0.01275(17) 0.0004(2)
Ag5 0.0489(2) 0.0521(2) 0.03638(17) 0.00239(15) -0.00310(14) 0.02278(17)
Ag6 0.04337(19) 0.0552(2) 0.03739(17) 0.00453(15) -0.00131(14) 0.02163(17)
Cu1 0.0340(3) 0.0380(3) 0.0343(2) -0.0009(2) -0.0029(2) 0.0057(2)
Cu2 0.0304(3) 0.0471(3) 0.0351(3) 0.0010(2) -0.0031(2) 0.0055(2)
Cl1 0.0574(9) 0.0932(13) 0.0818(10) -0.0065(10) 0.0031(8) 0.0287(9)
Cl2 0.0674(9) 0.0714(10) 0.0686(8) 0.0100(7) 0.0041(7) 0.0340(8)
P1 0.0559(7) 0.0384(7) 0.0348(5) -0.0001(5) 0.0060(5) 0.0084(6)
P2 0.0392(6) 0.0326(6) 0.0346(5) -0.0011(4) 0.0036(4) 0.0082(5)
P3 0.0287(5) 0.0494(7) 0.0411(6) -0.0041(5) -0.0019(4) 0.0119(5)
P4 0.0277(5) 0.0565(8) 0.0444(6) -0.0059(6) 0.0003(4) 0.0090(5)
P5 0.0355(5) 0.0385(6) 0.0352(5) 0.0006(4) 0.0007(4) 0.0136(5)
P6 0.0366(5) 0.0428(6) 0.0302(5) 0.0006(4) -0.0009(4) 0.0130(5)
O1 0.075(4) 0.093(5) 0.226(9) 0.020(5) 0.059(5) -0.013(3)
O01 0.175(9) 0.174(10) 0.307(16) 0.018(10) 0.082(10) 0.052(8)
O2 0.095(3) 0.052(2) 0.052(2) -0.0204(18) -0.022(2) 0.026(2)
O02 0.126(6) 0.121(6) 0.158(7) -0.019(5) -0.021(5) 0.039(5)
O3 0.040(3) 0.210(9) 0.168(7) 0.004(6) -0.006(3) 0.016(4)
O4 0.175(8) 0.142(7) 0.203(9) 0.042(6) -0.024(7) 0.109(6)
O5 0.209(8) 0.170(7) 0.090(4) 0.074(5) 0.074(5) 0.094(6)
O6 0.070(3) 0.118(4) 0.056(2) -0.032(3) -0.017(2) 0.001(3)
O10 0.131(7) 0.367(17) 0.113(6) -0.041(8) 0.018(5) 0.078(9)
O11 0.065(7) 0.122(11) 0.151(12) -0.066(10) -0.051(8) 0.044(7)
O11' 0.55(5) 0.168(19) 0.161(17) 0.068(15) 0.20(3) 0.23(3)
O12 0.106(13) 0.081(11) 0.45(4) -0.065(19) -0.06(2) 0.002(10)
O12' 0.189(18) 0.19(2) 0.080(8) -0.052(11) 0.014(10) 0.116(17)
O13 0.26(3) 0.25(3) 0.145(14) 0.069(16) 0.066(16) 0.21(2)
O13' 0.075(7) 0.167(15) 0.117(10) 0.025(10) 0.031(7) 0.065(9)
O14 0.28(3) 0.25(3) 0.091(11) 0.008(15) 0.044(14) 0.00(2)
O14' 0.20(2) 0.35(4) 0.20(2) 0.03(2) 0.042(19) -0.18(3)
O21 0.181(14) 0.090(10) 0.161(13) -0.047(9) -0.041(11) 0.084(10)
O22 0.055(7) 0.23(2) 0.23(2) 0.135(17) 0.034(9) 0.037(10)
O22' 0.069(9) 0.194(19) 0.33(3) -0.18(2) -0.055(12) 0.047(10)
O23 0.160(12) 0.177(15) 0.049(5) 0.023(7) 0.015(7) 0.099(11)
O24 0.098(11) 0.063(9) 0.106(8) 0.013(6) 0.013(7) 0.033(8)
O24' 0.053(7) 0.080(10) 0.098(7) 0.034(6) 0.006(5) 0.037(7)
C1 0.044(2) 0.044(3) 0.042(2) -0.002(2) -0.0029(19) 0.009(2)
C01 0.199(17) 0.32(3) 0.212(18) 0.024(18) 0.046(14) 0.180(18)
C2 0.043(2) 0.041(3) 0.040(2) 0.0005(19) 0.0023(18) 0.005(2)
C02 0.51(4) 0.38(3) 0.197(18) 0.09(2) 0.23(2) 0.31(3)
C3 0.047(3) 0.048(3) 0.034(2) 0.0009(19) -0.0027(18) 0.003(2)
C4 0.042(3) 0.094(5) 0.053(3) -0.019(3) -0.009(2) 0.009(3)
C5 0.046(3) 0.094(5) 0.042(3) -0.012(3) 0.002(2) 0.011(3)
C6 0.050(3) 0.053(3) 0.036(2) -0.005(2) -0.001(2) 0.003(2)
C7 0.039(3) 0.107(6) 0.052(3) -0.019(3) -0.003(2) 0.005(3)
C8 0.044(3) 0.114(6) 0.048(3) -0.020(3) 0.004(2) 0.011(3)
C9 0.060(3) 0.062(4) 0.040(2) -0.006(2) 0.001(2) -0.001(3)
C10 0.088(5) 0.145(9) 0.064(4) -0.049(5) 0.003(4) 0.022(5)
C11 0.042(2) 0.044(3) 0.038(2) -0.0031(19) 0.0000(18) 0.009(2)
C12 0.040(2) 0.043(3) 0.047(2) -0.002(2) -0.0013(19) 0.010(2)
C13 0.040(2) 0.045(3) 0.057(3) 0.000(2) -0.008(2) 0.010(2)
C14 0.055(3) 0.062(4) 0.053(3) 0.007(3) 0.001(2) 0.016(3)
C15 0.072(4) 0.074(4) 0.057(3) 0.014(3) -0.003(3) 0.020(3)
C16 0.067(4) 0.072(5) 0.089(5) 0.023(4) -0.017(3) 0.024(3)
C17 0.073(4) 0.057(4) 0.099(5) 0.012(4) -0.014(4) 0.028(3)
C18 0.065(4) 0.052(3) 0.070(3) -0.002(3) -0.011(3) 0.023(3)
C19 0.110(7) 0.083(6) 0.141(8) 0.024(6) -0.037(6) 0.043(5)
C20 0.193(13) 0.174(12) 0.120(8) 0.066(8) -0.014(8) 0.104(10)
C21 0.036(2) 0.041(3) 0.042(2) -0.0029(19) 0.0015(18) 0.0061(19)
C22 0.034(2) 0.042(3) 0.058(3) -0.006(2) 0.003(2) 0.015(2)
C23 0.031(2) 0.041(3) 0.070(3) 0.002(2) 0.001(2) 0.0127(19)
C24 0.042(3) 0.057(4) 0.079(4) 0.010(3) 0.007(3) 0.010(3)
C25 0.034(3) 0.071(4) 0.108(5) 0.019(4) 0.007(3) 0.004(3)
C26 0.041(3) 0.063(4) 0.111(6) -0.004(4) -0.011(3) 0.000(3)
C27 0.056(4) 0.096(6) 0.101(5) -0.026(5) -0.021(4) 0.016(4)
C28 0.039(3) 0.088(5) 0.073(4) -0.020(3) -0.002(3) 0.016(3)
C29 0.053(5) 0.163(11) 0.155(10) -0.001(8) -0.029(5) 0.021(5)
C30 0.097(9) 0.35(3) 0.26(2) -0.134(18) -0.097(12) 0.000(12)
C31 0.038(2) 0.041(2) 0.035(2) -0.0025(18) 0.0010(17) 0.0064(19)
C32 0.040(2) 0.033(2) 0.038(2) 0.0005(18) -0.0011(17) 0.0082(18)
C33 0.040(2) 0.035(2) 0.036(2) -0.0064(17) -0.0048(17) 0.0099(18)
C34 0.082(4) 0.045(3) 0.052(3) -0.012(2) -0.031(3) 0.027(3)
C35 0.080(4) 0.045(3) 0.060(3) -0.018(3) -0.029(3) 0.027(3)
C36 0.040(2) 0.038(2) 0.040(2) -0.0053(19) -0.0082(18) 0.0093(19)
C37 0.096(5) 0.053(4) 0.082(4) -0.019(3) -0.047(4) 0.042(3)
C38 0.104(5) 0.050(4) 0.083(4) -0.023(3) -0.046(4) 0.043(4)
C39 0.050(3) 0.046(3) 0.046(2) -0.006(2) -0.007(2) 0.007(2)
C40 0.094(5) 0.080(5) 0.067(4) -0.021(3) -0.042(4) 0.035(4)
C41 0.040(2) 0.050(3) 0.034(2) -0.0020(19) 0.0013(17) 0.011(2)
C42 0.037(2) 0.056(3) 0.041(2) 0.001(2) -0.0002(18) 0.006(2)
C43 0.039(2) 0.061(3) 0.042(2) 0.007(2) 0.0040(19) 0.004(2)
C44 0.068(4) 0.069(4) 0.074(4) 0.019(3) 0.027(3) 0.024(3)
C45 0.079(4) 0.089(5) 0.075(4) 0.040(4) 0.030(3) 0.034(4)
C46 0.057(3) 0.092(5) 0.062(3) 0.028(3) 0.019(3) 0.021(3)
C47 0.073(4) 0.109(6) 0.078(4) 0.026(4) 0.028(3) 0.045(4)
C48 0.064(4) 0.096(5) 0.066(3) 0.032(4) 0.025(3) 0.040(4)
C49 0.089(5) 0.133(8) 0.069(4) 0.042(5) 0.029(4) 0.041(5)
C50 0.158(10) 0.237(14) 0.096(6) 0.073(8) 0.086(7) 0.133(10)
C51 0.037(2) 0.036(2) 0.046(2) 0.0019(19) 0.0012(18) 0.0130(19)
C52 0.037(2) 0.042(3) 0.039(2) -0.0013(19) -0.0051(17) 0.0085(19)
C53 0.034(2) 0.040(2) 0.039(2) 0.0062(18) -0.0047(17) 0.0069(18)
C54 0.044(2) 0.044(3) 0.044(2) 0.002(2) 0.0009(19) 0.016(2)
C55 0.052(3) 0.038(3) 0.053(3) -0.004(2) -0.007(2) 0.011(2)
C56 0.040(2) 0.044(3) 0.059(3) 0.009(2) -0.007(2) 0.001(2)
C57 0.040(3) 0.054(3) 0.063(3) 0.008(3) 0.009(2) 0.008(2)
C58 0.043(2) 0.048(3) 0.052(3) 0.002(2) 0.008(2) 0.016(2)
C59 0.054(4) 0.059(4) 0.108(5) 0.018(4) -0.014(4) -0.010(3)
C60 0.111(7) 0.040(4) 0.145(8) 0.000(4) 0.010(6) -0.003(4)
C71 0.032(2) 0.058(3) 0.042(2) -0.003(2) 0.0011(18) 0.012(2)
C72 0.048(3) 0.039(3) 0.038(2) -0.0006(19) -0.0012(19) 0.011(2)
C73 0.032(2) 0.043(3) 0.037(2) 0.0005(18) 0.0003(16) 0.0110(18)
C101 0.036(2) 0.054(3) 0.051(3) -0.008(2) 0.0115(19) 0.014(2)
C102 0.051(3) 0.122(7) 0.079(4) 0.031(4) 0.012(3) 0.039(4)
C103 0.079(5) 0.139(8) 0.093(5) 0.053(5) 0.023(4) 0.048(5)
C104 0.071(4) 0.091(6) 0.111(6) 0.039(5) 0.035(4) 0.022(4)
C105 0.040(3) 0.073(4) 0.090(5) 0.000(4) 0.016(3) 0.001(3)
C106 0.036(2) 0.061(4) 0.069(3) 0.000(3) 0.004(2) 0.008(2)
C111 0.034(2) 0.062(3) 0.051(3) 0.003(2) 0.0046(19) 0.015(2)
C112 0.044(3) 0.068(4) 0.072(4) -0.009(3) -0.013(3) 0.016(3)
C113 0.058(4) 0.104(6) 0.087(5) 0.010(4) -0.016(3) 0.029(4)
C114 0.087(5) 0.105(7) 0.103(6) 0.021(5) -0.003(4) 0.060(5)
C115 0.074(4) 0.071(5) 0.092(5) 0.017(4) 0.015(4) 0.025(4)
C116 0.047(3) 0.056(3) 0.069(3) -0.003(3) 0.012(3) 0.015(3)
C201 0.040(2) 0.061(3) 0.037(2) -0.008(2) 0.0003(18) 0.023(2)
C202 0.066(4) 0.072(4) 0.061(3) -0.012(3) -0.022(3) 0.030(3)
C203 0.103(5) 0.092(6) 0.057(3) -0.015(4) -0.033(4) 0.048(5)
C204 0.121(7) 0.119(7) 0.061(4) -0.002(4) -0.027(4) 0.075(6)
C205 0.094(5) 0.075(5) 0.063(4) 0.001(3) -0.003(3) 0.041(4)
C206 0.061(3) 0.057(3) 0.046(3) -0.001(2) -0.002(2) 0.023(3)
C211 0.041(2) 0.052(3) 0.039(2) -0.003(2) -0.0004(18) 0.021(2)
C212 0.046(3) 0.066(4) 0.063(3) 0.004(3) 0.003(2) 0.027(3)
C213 0.067(4) 0.087(5) 0.058(3) -0.001(3) 0.006(3) 0.047(4)
C214 0.096(5) 0.074(4) 0.053(3) -0.007(3) -0.002(3) 0.055(4)
C215 0.088(5) 0.052(4) 0.063(3) -0.003(3) -0.002(3) 0.022(3)
C216 0.053(3) 0.060(4) 0.060(3) -0.005(3) -0.002(2) 0.016(3)
C301 0.057(3) 0.048(3) 0.041(2) 0.006(2) 0.010(2) 0.012(2)
C302 0.069(4) 0.047(4) 0.139(7) 0.021(4) 0.016(4) 0.008(3)
C303 0.080(5) 0.061(5) 0.163(9) 0.022(5) 0.029(6) -0.005(4)
C304 0.059(5) 0.161(11) 0.243(14) 0.126(11) -0.024(7) 0.002(6)
C305 0.053(4) 0.128(9) 0.158(9) 0.066(7) -0.008(5) -0.014(5)
C306 0.070(5) 0.089(6) 0.152(8) 0.064(6) -0.003(5) 0.010(4)
C311 0.062(3) 0.063(4) 0.036(2) -0.003(2) 0.006(2) 0.017(3)
C312 0.071(4) 0.081(5) 0.042(3) -0.009(3) 0.011(3) 0.014(3)
C313 0.083(5) 0.131(8) 0.044(3) -0.024(4) -0.002(3) 0.018(5)
C314 0.111(7) 0.154(10) 0.051(4) 0.004(5) -0.013(4) 0.047(7)
C315 0.119(7) 0.117(7) 0.071(4) 0.024(5) -0.012(5) 0.044(6)
C316 0.117(6) 0.078(5) 0.052(3) 0.014(3) -0.015(4) 0.029(4)
C401 0.035(2) 0.038(2) 0.038(2) -0.0036(18) 0.0033(17) 0.0049(18)
C402 0.052(3) 0.052(3) 0.069(3) 0.008(3) 0.018(3) 0.021(3)
C403 0.060(3) 0.057(4) 0.097(5) -0.001(3) 0.019(3) 0.032(3)
C404 0.045(3) 0.072(4) 0.076(4) -0.013(3) 0.010(3) 0.024(3)
C405 0.050(3) 0.071(4) 0.057(3) 0.001(3) 0.010(2) 0.016(3)
C406 0.049(3) 0.059(3) 0.037(2) 0.001(2) 0.0061(19) 0.017(2)
C411 0.039(2) 0.048(3) 0.039(2) -0.006(2) 0.0057(18) 0.011(2)
C412 0.052(3) 0.046(3) 0.066(3) 0.002(3) -0.002(3) 0.003(2)
C413 0.070(4) 0.057(4) 0.083(4) -0.004(3) 0.008(3) -0.010(3)
C414 0.044(3) 0.091(6) 0.127(7) -0.029(5) -0.003(4) -0.002(4)
C415 0.060(4) 0.093(6) 0.150(8) -0.012(6) -0.035(5) 0.024(4)
C416 0.057(4) 0.059(4) 0.099(5) -0.005(4) -0.018(3) 0.015(3)
C501 0.036(2) 0.036(2) 0.052(2) -0.004(2) 0.0036(19) 0.0125(19)
C502 0.060(3) 0.042(3) 0.071(3) 0.006(3) 0.006(3) 0.022(3)
C503 0.075(4) 0.047(3) 0.100(5) 0.015(3) 0.016(4) 0.021(3)
C504 0.065(4) 0.051(4) 0.136(7) -0.011(4) 0.005(4) 0.024(3)
C505 0.057(4) 0.083(5) 0.094(5) -0.044(4) -0.013(3) 0.014(3)
C506 0.053(3) 0.058(4) 0.071(3) -0.017(3) -0.015(3) 0.021(3)
C511 0.038(2) 0.036(2) 0.060(3) -0.006(2) 0.010(2) 0.0103(19)
C512 0.035(3) 0.125(7) 0.072(4) -0.011(4) 0.005(3) 0.012(3)
C513 0.035(3) 0.172(10) 0.114(7) -0.050(7) -0.003(4) 0.015(4)
C514 0.054(4) 0.074(5) 0.131(7) -0.026(5) 0.047(4) -0.004(3)
C515 0.077(5) 0.076(5) 0.116(6) 0.025(4) 0.061(5) 0.027(4)
C516 0.060(3) 0.071(4) 0.078(4) 0.022(3) 0.026(3) 0.036(3)
C601 0.055(3) 0.044(3) 0.032(2) -0.0010(18) 0.0023(19) 0.020(2)
C602 0.067(3) 0.065(4) 0.041(2) 0.002(2) 0.011(2) 0.024(3)
C603 0.101(5) 0.069(4) 0.049(3) 0.008(3) 0.023(3) 0.035(4)
C604 0.120(6) 0.056(4) 0.041(3) -0.001(2) -0.003(3) 0.043(4)
C605 0.102(5) 0.050(3) 0.047(3) -0.007(2) -0.025(3) 0.029(3)
C606 0.065(3) 0.047(3) 0.038(2) -0.003(2) -0.011(2) 0.018(2)
C611 0.035(2) 0.041(3) 0.042(2) 0.0055(19) -0.0007(17) 0.0084(19)
C612 0.050(3) 0.049(3) 0.045(2) 0.001(2) -0.007(2) 0.008(2)
C613 0.071(4) 0.047(3) 0.068(4) -0.010(3) -0.014(3) -0.002(3)
C614 0.072(4) 0.043(3) 0.083(4) -0.003(3) -0.006(3) 0.004(3)
C615 0.087(5) 0.053(4) 0.086(4) 0.018(3) -0.014(4) 0.015(3)
C616 0.066(3) 0.053(3) 0.044(3) 0.005(2) -0.007(2) 0.012(3)

loop_
_atom_type_symbol
_atom_type_description
_atom_type_scat_dispersion_real
_atom_type_scat_dispersion_imag
_atom_type_scat_source
C C 0.0033 0.0016 'International Tables Vol C Tables 4.2.6.8 and 6.1.1.4'
H H 0.0000 0.0000 'International Tables Vol C Tables 4.2.6.8 and 6.1.1.4'
N N 0.0061 0.0033 'International Tables Vol C Tables 4.2.6.8 and 6.1.1.4'
O O 0.0106 0.0060 'International Tables Vol C Tables 4.2.6.8 and 6.1.1.4'
P P 0.1023 0.0942 'International Tables Vol C Tables 4.2.6.8 and 6.1.1.4'
Cl Cl 0.1484 0.1585 'International Tables Vol C Tables 4.2.6.8 and 6.1.1.4'
Cu Cu 0.3201 1.2651 'International Tables Vol C Tables 4.2.6.8 and 6.1.1.4'
Ag Ag -0.8971 1.1015 'International Tables Vol C Tables 4.2.6.8 and 6.1.1.4'

loop_
_geom_angle_atom_site_label_1
_geom_angle_atom_site_label_2
_geom_angle_atom_site_label_3
_geom_angle
_geom_angle_site_symmetry_1
_geom_angle_site_symmetry_3
_geom_angle_publ_flag
C1 Ag1 P1 146.35(13) . . ?
C1 Ag1 C21 89.71(17) . . ?
P1 Ag1 C21 123.65(11) . . ?
C1 Ag1 Cu1 48.24(13) . . ?
P1 Ag1 Cu1 158.85(4) . . ?
C21 Ag1 Cu1 44.13(10) . . ?
C1 Ag1 Ag2 107.57(12) . . ?
P1 Ag1 Ag2 92.04(4) . . ?
C21 Ag1 Ag2 52.36(11) . . ?
Cu1 Ag1 Ag2 66.85(3) . . ?
C31 Ag2 P2 133.37(12) . . ?
C31 Ag2 C21 89.55(17) . . ?
P2 Ag2 C21 127.37(12) . . ?
C31 Ag2 C11 86.34(15) . . ?
P2 Ag2 C11 105.44(12) . . ?
C21 Ag2 C11 106.24(15) . . ?
C31 Ag2 Cu2 44.65(11) . . ?
P2 Ag2 Cu2 136.23(4) . . ?
C21 Ag2 Cu2 94.56(12) . . ?
C11 Ag2 Cu2 42.49(11) . . ?
C31 Ag2 Ag1 136.72(12) . . ?
P2 Ag2 Ag1 89.90(3) . . ?
C21 Ag2 Ag1 55.52(11) . . ?
C11 Ag2 Ag1 81.06(10) . . ?
Cu2 Ag2 Ag1 107.63(3) . . ?
C31 Ag2 Cu1 86.44(12) . . ?
P2 Ag2 Cu1 139.96(4) . . ?
C21 Ag2 Cu1 38.98(10) . . ?
C11 Ag2 Cu1 67.26(11) . . ?
Cu2 Ag2 Cu1 65.47(3) . . ?
Ag1 Ag2 Cu1 50.510(17) . . ?
P3 Ag3 C11 134.46(12) . . ?
P3 Ag3 C1 118.31(11) . . ?
C11 Ag3 C1 96.26(16) . . ?
P3 Ag3 C51 118.56(12) . . ?
C11 Ag3 C51 93.08(16) . . ?
C1 Ag3 C51 82.47(16) . . ?
P3 Ag3 Cu1 148.56(4) . . ?
C11 Ag3 Cu1 76.91(11) . . ?
C1 Ag3 Cu1 45.50(11) . . ?
C51 Ag3 Cu1 44.06(11) . . ?
P3 Ag3 Ag4 89.39(4) . . ?
C11 Ag3 Ag4 53.99(11) . . ?
C1 Ag3 Ag4 150.04(12) . . ?
C51 Ag3 Ag4 94.55(11) . . ?
Cu1 Ag3 Ag4 114.89(3) . . ?
P3 Ag3 Cu2 135.55(3) . . ?
C11 Ag3 Cu2 38.19(11) . . ?
C1 Ag3 Cu2 105.62(11) . . ?
C51 Ag3 Cu2 58.74(11) . . ?
Cu1 Ag3 Cu2 64.932(17) . . ?
Ag4 Ag3 Cu2 49.97(3) . . ?
C41 Ag4 P4 133.79(13) . . ?
C41 Ag4 C11 92.08(16) . . ?
P4 Ag4 C11 130.20(11) . . ?
C41 Ag4 Cu2 47.68(12) . . ?
P4 Ag4 Cu2 157.96(4) . . ?
C11 Ag4 Cu2 45.08(11) . . ?
C41 Ag4 Ag3 104.17(12) . . ?
P4 Ag4 Ag3 91.87(5) . . ?
C11 Ag4 Ag3 52.32(11) . . ?
Cu2 Ag4 Ag3 68.90(3) . . ?
C51 Ag5 P5 124.79(12) . . ?
C51 Ag5 C31 105.09(15) . . ?
P5 Ag5 C31 119.86(11) . . ?
C51 Ag5 C21 87.74(15) . . ?
P5 Ag5 C21 125.74(11) . . ?
C31 Ag5 C21 83.08(15) . . ?
C51 Ag5 Cu1 45.13(12) . . ?
P5 Ag5 Cu1 145.23(3) . . ?
C31 Ag5 Cu1 93.29(10) . . ?
C21 Ag5 Cu1 42.69(10) . . ?
C51 Ag5 Cu2 63.85(12) . . ?
P5 Ag5 Cu2 144.24(3) . . ?
C31 Ag5 Cu2 41.55(10) . . ?
C21 Ag5 Cu2 86.65(11) . . ?
Cu1 Ag5 Cu2 68.18(2) . . ?
C51 Ag5 Ag6 95.61(12) . . ?
P5 Ag5 Ag6 89.43(4) . . ?
C31 Ag5 Ag6 51.30(10) . . ?
C21 Ag5 Ag6 133.60(11) . . ?
Cu1 Ag5 Ag6 121.96(3) . . ?
Cu2 Ag5 Ag6 54.90(2) . . ?
C41 Ag6 P6 147.57(13) . . ?
C41 Ag6 C31 86.22(16) . . ?
P6 Ag6 C31 123.56(12) . . ?
C41 Ag6 O2 97.81(16) . 2_536 ?
P6 Ag6 O2 92.56(11) . 2_536 ?
C31 Ag6 O2 94.68(16) . 2_536 ?
C41 Ag6 C42 28.37(16) . . ?
P6 Ag6 C42 125.81(13) . . ?
C31 Ag6 C42 110.62(16) . . ?
O2 Ag6 C42 81.61(16) 2_536 . ?
C41 Ag6 Cu2 45.18(12) . . ?
P6 Ag6 Cu2 152.10(3) . . ?
C31 Ag6 Cu2 44.28(10) . . ?
O2 Ag6 Cu2 111.83(11) 2_536 . ?
C42 Ag6 Cu2 73.16(11) . . ?
C41 Ag6 Ag5 98.91(11) . . ?
P6 Ag6 Ag5 91.26(4) . . ?
C31 Ag6 Ag5 52.96(11) . . ?
O2 Ag6 Ag5 142.04(11) 2_536 . ?
C42 Ag6 Ag5 124.97(11) . . ?
Cu2 Ag6 Ag5 61.26(3) . . ?
C21 Cu1 C51 126.2(2) . . ?
C21 Cu1 C1 120.0(2) . . ?
C51 Cu1 C1 113.2(2) . . ?
C21 Cu1 Ag1 67.71(15) . . ?
C51 Cu1 Ag1 161.29(14) . . ?
C1 Cu1 Ag1 57.04(15) . . ?
C21 Cu1 Ag3 151.82(15) . . ?
C51 Cu1 Ag3 64.18(13) . . ?
C1 Cu1 Ag3 62.13(14) . . ?
Ag1 Cu1 Ag3 97.70(3) . . ?
C21 Cu1 Ag5 67.72(14) . . ?
C51 Cu1 Ag5 58.61(13) . . ?
C1 Cu1 Ag5 171.15(15) . . ?
Ag1 Cu1 Ag5 131.79(3) . . ?
Ag3 Cu1 Ag5 113.46(2) . . ?
C21 Cu1 Ag2 53.42(15) . . ?
C51 Cu1 Ag2 113.31(14) . . ?
C1 Cu1 Ag2 111.26(16) . . ?
Ag1 Cu1 Ag2 62.64(4) . . ?
Ag3 Cu1 Ag2 98.67(2) . . ?
Ag5 Cu1 Ag2 76.51(3) . . ?
C11 Cu2 C31 121.4(2) . . ?
C11 Cu2 C41 120.5(2) . . ?
C31 Cu2 C41 109.46(18) . . ?
C11 Cu2 Ag4 64.93(14) . . ?
C31 Cu2 Ag4 158.04(14) . . ?
C41 Cu2 Ag4 56.69(13) . . ?
C11 Cu2 Ag6 172.72(15) . . ?
C31 Cu2 Ag6 59.21(14) . . ?
C41 Cu2 Ag6 55.22(14) . . ?
Ag4 Cu2 Ag6 111.68(2) . . ?
C11 Cu2 Ag2 65.84(14) . . ?
C31 Cu2 Ag2 57.04(14) . . ?
C41 Cu2 Ag2 159.40(14) . . ?
Ag4 Cu2 Ag2 129.78(3) . . ?
Ag6 Cu2 Ag2 115.96(3) . . ?
C11 Cu2 Ag5 123.05(14) . . ?
C31 Cu2 Ag5 56.58(15) . . ?
C41 Cu2 Ag5 109.49(15) . . ?
Ag4 Cu2 Ag5 140.87(4) . . ?
Ag6 Cu2 Ag5 63.835(19) . . ?
Ag2 Cu2 Ag5 77.21(4) . . ?
C11 Cu2 Ag3 50.70(15) . . ?
C31 Cu2 Ag3 140.32(13) . . ?
C41 Cu2 Ag3 104.58(13) . . ?
Ag4 Cu2 Ag3 61.130(17) . . ?
Ag6 Cu2 Ag3 134.32(4) . . ?
Ag2 Cu2 Ag3 94.21(3) . . ?
Ag5 Cu2 Ag3 93.30(2) . . ?
O12' Cl1 O13' 120.3(11) . . ?
O12' Cl1 O14' 117.0(16) . . ?
O13' Cl1 O14' 115(2) . . ?
O12' Cl1 O13 126.4(12) . . ?
O13' Cl1 O13 40.2(10) . . ?
O14' Cl1 O13 82(2) . . ?
O12' Cl1 O11 111.2(9) . . ?
O13' Cl1 O11 124.3(9) . . ?
O14' Cl1 O11 49.5(16) . . ?
O13 Cl1 O11 117.4(12) . . ?
O12' Cl1 O12 42.1(14) . . ?
O13' Cl1 O12 96.4(12) . . ?
O14' Cl1 O12 148(2) . . ?
O13 Cl1 O12 129.4(15) . . ?
O11 Cl1 O12 108.6(12) . . ?
O12' Cl1 O14 60.2(12) . . ?
O13' Cl1 O14 104.5(15) . . ?
O14' Cl1 O14 79.4(14) . . ?
O13 Cl1 O14 77.0(15) . . ?
O11 Cl1 O14 119.1(13) . . ?
O12 Cl1 O14 98.6(17) . . ?
O12' Cl1 O11' 106.0(12) . . ?
O13' Cl1 O11' 78.2(13) . . ?
O14' Cl1 O11' 112.6(18) . . ?
O13 Cl1 O11' 111.7(12) . . ?
O11 Cl1 O11' 68.1(15) . . ?
O12 Cl1 O11' 67.0(16) . . ?
O14 Cl1 O11' 165.6(15) . . ?
O23 Cl2 O22' 66.7(13) . . ?
O23 Cl2 O22 114.7(11) . . ?
O22' Cl2 O22 53.5(12) . . ?
O23 Cl2 O21' 137.8(8) . . ?
O22' Cl2 O21' 110.7(10) . . ?
O22 Cl2 O21' 59.5(11) . . ?
O23 Cl2 O23' 51.0(9) . . ?
O22' Cl2 O23' 115.4(15) . . ?
O22 Cl2 O23' 141.3(11) . . ?
O21' Cl2 O23' 104.8(11) . . ?
O23 Cl2 O24 100.6(8) . . ?
O22' Cl2 O24 105.5(10) . . ?
O22 Cl2 O24 117.5(10) . . ?
O21' Cl2 O24 119.4(8) . . ?
O23' Cl2 O24 101.2(10) . . ?
O23 Cl2 O24' 115.6(7) . . ?
O22' Cl2 O24' 111.7(11) . . ?
O22 Cl2 O24' 109.2(8) . . ?
O21' Cl2 O24' 104.5(7) . . ?
O23' Cl2 O24' 109.1(10) . . ?
O24 Cl2 O24' 15.1(7) . . ?
O23 Cl2 O21 102.2(10) . . ?
O22' Cl2 O21 141.7(10) . . ?
O22 Cl2 O21 108.2(13) . . ?
O21' Cl2 O21 52.1(9) . . ?
O23' Cl2 O21 54.6(10) . . ?
O24 Cl2 O21 112.6(9) . . ?
O24' Cl2 O21 106.1(9) . . ?
C301 P1 C311 108.3(2) . . ?
C301 P1 C72 105.0(2) . . ?
C311 P1 C72 102.0(3) . . ?
C301 P1 Ag1 114.2(2) . . ?
C311 P1 Ag1 113.8(2) . . ?
C72 P1 Ag1 112.53(17) . . ?
C401 P2 C411 105.0(2) . . ?
C401 P2 C72 101.9(2) . . ?
C411 P2 C72 104.5(2) . . ?
C401 P2 Ag2 113.56(16) . . ?
C411 P2 Ag2 115.98(18) . . ?
C72 P2 Ag2 114.39(17) . . ?
C211 P3 C201 106.3(2) . . ?
C211 P3 C71 103.7(2) . . ?
C201 P3 C71 104.1(2) . . ?
C211 P3 Ag3 113.33(16) . . ?
C201 P3 Ag3 112.77(18) . . ?
C71 P3 Ag3 115.64(16) . . ?
C111 P4 C101 109.5(2) . . ?
C111 P4 C71 105.2(2) . . ?
C101 P4 C71 100.7(2) . . ?
C111 P4 Ag4 113.65(19) . . ?
C101 P4 Ag4 115.14(17) . . ?
C71 P4 Ag4 111.53(16) . . ?
C511 P5 C501 102.4(2) . . ?
C511 P5 C73 103.7(2) . . ?
C501 P5 C73 105.7(2) . . ?
C511 P5 Ag5 114.13(19) . . ?
C501 P5 Ag5 115.22(16) . . ?
C73 P5 Ag5 114.36(16) . . ?
C611 P6 C601 105.2(2) . . ?
C611 P6 C73 103.4(2) . . ?
C601 P6 C73 104.3(2) . . ?
C611 P6 Ag6 114.39(15) . . ?
C601 P6 Ag6 115.05(17) . . ?
C73 P6 Ag6 113.22(16) . . ?
C39 O2 Ag6 137.8(4) . 2_536 ?
C01 O10 C03 109.6(15) . . ?
Cl1 O11' O13' 49.7(8) . . ?
Cl1 O13 O14 51.9(10) . . ?
Cl1 O13' O11' 52.1(8) . . ?
Cl1 O14 O13 51.1(8) . . ?
C2 C1 Cu1 159.6(5) . . ?
C2 C1 Ag1 114.9(4) . . ?
Cu1 C1 Ag1 74.72(15) . . ?
C2 C1 Ag3 115.9(4) . . ?
Cu1 C1 Ag3 72.37(15) . . ?
Ag1 C1 Ag3 113.7(2) . . ?
O10 C01 C02 109.7(11) . . ?
C1 C2 C3 174.6(6) . . ?
C4 C3 C8 117.8(4) . . ?
C4 C3 C2 121.4(4) . . ?
C8 C3 C2 120.7(5) . . ?
O10 C03 C04 96.6(18) . . ?
C3 C4 C5 121.2(5) . . ?
C4 C5 C6 121.0(5) . . ?
C7 C6 C5 117.6(5) . . ?
C7 C6 C9 119.1(5) . . ?
C5 C6 C9 123.3(5) . . ?
C8 C7 C6 122.0(5) . . ?
C7 C8 C3 120.3(5) . . ?
O6 C9 C10 120.9(5) . . ?
O6 C9 C6 119.7(6) . . ?
C10 C9 C6 119.4(5) . . ?
C12 C11 Cu2 164.6(4) . . ?
C12 C11 Ag3 102.6(3) . . ?
Cu2 C11 Ag3 91.1(2) . . ?
C12 C11 Ag4 106.9(4) . . ?
Cu2 C11 Ag4 69.99(15) . . ?
Ag3 C11 Ag4 73.69(14) . . ?
C12 C11 Ag2 107.4(4) . . ?
Cu2 C11 Ag2 71.67(14) . . ?
Ag3 C11 Ag2 116.95(19) . . ?
Ag4 C11 Ag2 140.36(19) . . ?
C11 C12 C13 175.1(5) . . ?
C14 C13 C18 119.4(6) . . ?
C14 C13 C12 120.5(5) . . ?
C18 C13 C12 120.1(5) . . ?
C13 C14 C15 118.4(6) . . ?
C16 C15 C14 121.8(6) . . ?
C17 C16 C15 118.1(6) . . ?
C17 C16 C19 120.0(8) . . ?
C15 C16 C19 121.9(8) . . ?
C16 C17 C18 122.5(7) . . ?
C17 C18 C13 119.9(6) . . ?
O4 C19 C20 118.4(10) . . ?
O4 C19 C16 121.4(11) . . ?
C20 C19 C16 120.2(10) . . ?
C22 C21 Cu1 168.1(5) . . ?
C22 C21 Ag2 102.4(4) . . ?
Cu1 C21 Ag2 87.60(18) . . ?
C22 C21 Ag1 120.8(4) . . ?
Cu1 C21 Ag1 68.16(14) . . ?
Ag2 C21 Ag1 72.12(14) . . ?
C22 C21 Ag5 103.9(4) . . ?
Cu1 C21 Ag5 69.59(14) . . ?
Ag2 C21 Ag5 88.64(15) . . ?
Ag1 C21 Ag5 133.90(18) . . ?
C21 C22 C23 175.1(6) . . ?
C28 C23 C24 117.7(5) . . ?
C28 C23 C22 120.8(5) . . ?
C24 C23 C22 121.5(5) . . ?
C25 C24 C23 120.0(6) . . ?
C24 C25 C26 121.5(6) . . ?
C25 C26 C27 118.9(6) . . ?
C25 C26 C29 119.3(7) . . ?
C27 C26 C29 121.8(8) . . ?
C28 C27 C26 120.1(7) . . ?
C27 C28 C23 121.6(6) . . ?
O3 C29 C30 125.5(9) . . ?
O3 C29 C26 117.1(10) . . ?
C30 C29 C26 117.4(10) . . ?
C32 C31 Cu2 161.3(4) . . ?
C32 C31 Ag2 104.3(3) . . ?
Cu2 C31 Ag2 78.32(15) . . ?
C32 C31 Ag6 101.5(3) . . ?
Cu2 C31 Ag6 76.51(15) . . ?
Ag2 C31 Ag6 154.0(2) . . ?
C32 C31 Ag5 116.0(4) . . ?
Cu2 C31 Ag5 81.88(16) . . ?
Ag2 C31 Ag5 94.58(15) . . ?
Ag6 C31 Ag5 75.73(15) . . ?
C31 C32 C33 174.3(5) . . ?
C38 C33 C34 118.7(4) . . ?
C38 C33 C32 121.5(5) . . ?
C34 C33 C32 119.8(4) . . ?
C35 C34 C33 119.5(5) . . ?
C34 C35 C36 121.4(5) . . ?
C37 C36 C35 118.4(4) . . ?
C37 C36 C39 122.9(5) . . ?
C35 C36 C39 118.7(5) . . ?
C36 C37 C38 122.0(5) . . ?
C37 C38 C33 119.7(6) . . ?
O2 C39 C40 120.9(5) . . ?
O2 C39 C36 119.0(5) . . ?
C40 C39 C36 120.1(5) . . ?
C42 C41 Cu2 163.2(4) . . ?
C42 C41 Ag4 117.6(4) . . ?
Cu2 C41 Ag4 75.63(16) . . ?
C42 C41 Ag6 87.8(3) . . ?
Cu2 C41 Ag6 79.61(16) . . ?
Ag4 C41 Ag6 154.6(2) . . ?
C41 C42 C43 173.2(6) . . ?
C41 C42 Ag6 63.8(3) . . ?
C43 C42 Ag6 116.7(3) . . ?
C48 C43 C44 118.9(5) . . ?
C48 C43 C42 120.5(5) . . ?
C44 C43 C42 120.6(5) . . ?
C45 C44 C43 119.3(6) . . ?
C46 C45 C44 121.2(7) . . ?
C45 C46 C47 118.4(6) . . ?
C45 C46 C49 120.2(7) . . ?
C47 C46 C49 121.4(7) . . ?
C48 C47 C46 121.3(7) . . ?
C47 C48 C43 120.7(6) . . ?
O5 C49 C50 122.0(7) . . ?
O5 C49 C46 118.6(8) . . ?
C50 C49 C46 119.4(8) . . ?
C52 C51 Cu1 162.4(4) . . ?
C52 C51 Ag5 120.4(4) . . ?
Cu1 C51 Ag5 76.26(15) . . ?
C52 C51 Ag3 97.3(3) . . ?
Cu1 C51 Ag3 71.76(15) . . ?
Ag5 C51 Ag3 132.5(2) . . ?
C51 C52 C53 175.2(5) . . ?
C58 C53 C54 118.2(4) . . ?
C58 C53 C52 121.4(5) . . ?
C54 C53 C52 120.4(4) . . ?
C55 C54 C53 119.5(5) . . ?
C54 C55 C56 122.1(5) . . ?
C55 C56 C57 118.7(5) . . ?
C55 C56 C59 121.7(6) . . ?
C57 C56 C59 119.6(6) . . ?
C58 C57 C56 120.4(5) . . ?
C57 C58 C53 121.0(5) . . ?
O1 C59 C60 121.3(7) . . ?
O1 C59 C56 119.7(8) . . ?
C60 C59 C56 119.1(7) . . ?
P3 C71 P4 114.4(3) . . ?
P2 C72 P1 113.5(3) . . ?
P6 C73 P5 113.8(2) . . ?
C102 C101 C106 118.1(5) . . ?
C102 C101 P4 117.7(4) . . ?
C106 C101 P4 124.3(5) . . ?
C103 C102 C101 120.2(6) . . ?
C104 C103 C102 121.7(8) . . ?
C103 C104 C105 120.0(7) . . ?
C104 C105 C106 119.7(6) . . ?
C105 C106 C101 120.3(6) . . ?
C116 C111 C112 118.1(6) . . ?
C116 C111 P4 118.8(4) . . ?
C112 C111 P4 123.0(5) . . ?
C113 C112 C111 120.8(7) . . ?
C114 C113 C112 119.7(7) . . ?
C113 C114 C115 120.7(7) . . ?
C114 C115 C116 119.8(7) . . ?
C115 C116 C111 120.9(6) . . ?
C202 C201 C206 118.5(5) . . ?
C202 C201 P3 123.5(5) . . ?
C206 C201 P3 118.0(4) . . ?
C201 C202 C203 120.3(7) . . ?
C204 C203 C202 120.8(6) . . ?
C203 C204 C205 119.7(7) . . ?
C204 C205 C206 120.0(7) . . ?
C205 C206 C201 120.7(6) . . ?
C212 C211 C216 117.9(5) . . ?
C212 C211 P3 117.7(4) . . ?
C216 C211 P3 124.3(4) . . ?
C213 C212 C211 120.6(6) . . ?
C214 C213 C212 120.0(6) . . ?
C213 C214 C215 121.1(6) . . ?
C216 C215 C214 119.2(6) . . ?
C215 C216 C211 121.0(6) . . ?
C306 C301 C302 118.7(6) . . ?
C306 C301 P1 118.1(5) . . ?
C302 C301 P1 123.2(5) . . ?
C301 C302 C303 119.0(8) . . ?
C305 C303 C302 123.3(8) . . ?
C306 C304 C305 118.9(10) . . ?
C303 C305 C304 118.5(8) . . ?
C301 C306 C304 121.3(8) . . ?
C316 C311 C312 119.0(6) . . ?
C316 C311 P1 123.3(5) . . ?
C312 C311 P1 117.5(5) . . ?
C311 C312 C313 119.2(8) . . ?
C314 C313 C312 120.1(7) . . ?
C315 C314 C313 120.2(7) . . ?
C314 C315 C316 120.3(9) . . ?
C311 C316 C315 121.1(8) . . ?
C402 C401 C406 118.4(5) . . ?
C402 C401 P2 123.4(4) . . ?
C406 C401 P2 118.3(4) . . ?
C401 C402 C403 120.0(6) . . ?
C404 C403 C402 121.0(6) . . ?
C405 C404 C403 119.4(5) . . ?
C406 C405 C404 121.0(6) . . ?
C405 C406 C401 120.1(6) . . ?
C412 C411 C416 118.3(5) . . ?
C412 C411 P2 123.3(4) . . ?
C416 C411 P2 118.4(4) . . ?
C411 C412 C413 121.7(6) . . ?
C412 C413 C414 118.8(7) . . ?
C415 C414 C413 120.1(6) . . ?
C414 C415 C416 120.6(8) . . ?
C411 C416 C415 120.5(7) . . ?
C506 C501 C502 118.6(5) . . ?
C506 C501 P5 119.3(4) . . ?
C502 C501 P5 122.1(4) . . ?
C503 C502 C501 121.1(6) . . ?
C502 C503 C504 120.8(7) . . ?
C503 C504 C505 120.6(7) . . ?
C504 C505 C506 120.1(6) . . ?
C501 C506 C505 118.8(6) . . ?
C512 C511 C516 119.3(5) . . ?
C512 C511 P5 124.6(4) . . ?
C516 C511 P5 116.0(4) . . ?
C511 C512 C513 120.9(7) . . ?
C514 C513 C512 119.8(8) . . ?
C513 C514 C515 120.0(6) . . ?
C514 C515 C516 120.9(7) . . ?
C515 C516 C511 119.0(7) . . ?
C602 C601 C606 119.1(5) . . ?
C602 C601 P6 117.2(4) . . ?
C606 C601 P6 123.5(4) . . ?
C601 C602 C603 120.5(6) . . ?
C604 C603 C602 120.4(6) . . ?
C603 C604 C605 120.4(5) . . ?
C604 C605 C606 119.6(6) . . ?
C605 C606 C601 119.9(6) . . ?
C616 C611 C612 119.4(5) . . ?
C616 C611 P6 122.2(4) . . ?
C612 C611 P6 118.3(4) . . ?
C613 C612 C611 121.1(5) . . ?
C612 C613 C614 119.9(5) . . ?
C615 C614 C613 119.7(6) . . ?
C614 C615 C616 120.6(6) . . ?
C611 C616 C615 119.3(5) . . ?

loop_
_geom_bond_atom_site_label_1
_geom_bond_atom_site_label_2
_geom_bond_distance
_geom_bond_site_symmetry_2
_geom_bond_publ_flag
Ag1 C1 2.254(5) . ?
Ag1 P1 2.3655(18) . ?
Ag1 C21 2.583(5) . ?
Ag1 Cu1 2.5916(12) . ?
Ag1 Ag2 2.9826(14) . ?
Ag2 C31 2.378(5) . ?
Ag2 P2 2.4266(17) . ?
Ag2 C21 2.482(5) . ?
Ag2 C11 2.667(5) . ?
Ag2 Cu2 2.7751(11) . ?
Ag2 Cu1 3.0877(14) . ?
Ag3 P3 2.4158(14) . ?
Ag3 C11 2.471(5) . ?
Ag3 C1 2.484(5) . ?
Ag3 C51 2.538(5) . ?
Ag3 Cu1 2.6777(14) . ?
Ag3 Ag4 2.9970(12) . ?
Ag3 Cu2 3.1930(13) . ?
Ag4 C41 2.261(5) . ?
Ag4 P4 2.3760(15) . ?
Ag4 C11 2.526(5) . ?
Ag4 Cu2 2.6203(14) . ?
Ag5 C51 2.362(5) . ?
Ag5 P5 2.4183(14) . ?
Ag5 C31 2.506(5) . ?
Ag5 C21 2.653(5) . ?
Ag5 Cu1 2.6875(12) . ?
Ag5 Cu2 2.9724(14) . ?
Ag5 Ag6 3.0425(11) . ?
Ag6 C41 2.316(5) . ?
Ag6 P6 2.3774(14) . ?
Ag6 C31 2.450(5) . ?
Ag6 O2 2.533(4) 2_536 ?
Ag6 C42 2.579(5) . ?
Ag6 Cu2 2.7735(12) . ?
Cu1 C21 1.944(4) . ?
Cu1 C51 1.961(5) . ?
Cu1 C1 2.004(5) . ?
Cu2 C11 1.974(5) . ?
Cu2 C31 1.991(4) . ?
Cu2 C41 2.000(5) . ?
Cl1 O12' 1.336(10) . ?
Cl1 O13' 1.350(9) . ?
Cl1 O14' 1.352(14) . ?
Cl1 O13 1.375(12) . ?
Cl1 O11 1.376(9) . ?
Cl1 O12 1.390(13) . ?
Cl1 O14 1.390(14) . ?
Cl1 O11' 1.396(14) . ?
Cl2 O23 1.348(9) . ?
Cl2 O22' 1.373(11) . ?
Cl2 O22 1.377(11) . ?
Cl2 O21' 1.386(11) . ?
Cl2 O23' 1.407(14) . ?
Cl2 O24 1.429(12) . ?
Cl2 O24' 1.437(9) . ?
Cl2 O21 1.438(11) . ?
P1 C301 1.815(6) . ?
P1 C311 1.825(6) . ?
P1 C72 1.838(5) . ?
P2 C401 1.817(5) . ?
P2 C411 1.819(5) . ?
P2 C72 1.834(5) . ?
P3 C211 1.815(5) . ?
P3 C201 1.824(5) . ?
P3 C71 1.824(5) . ?
P4 C111 1.803(6) . ?
P4 C101 1.822(5) . ?
P4 C71 1.828(5) . ?
P5 C511 1.809(5) . ?
P5 C501 1.822(5) . ?
P5 C73 1.835(4) . ?
P6 C611 1.824(5) . ?
P6 C601 1.829(4) . ?
P6 C73 1.833(4) . ?
O1 C59 1.221(10) . ?
O2 C39 1.218(7) . ?
O2 Ag6 2.533(4) 2_536 ?
O3 C29 1.274(13) . ?
O4 C19 1.186(13) . ?
O5 C49 1.199(11) . ?
O6 C9 1.205(7) . ?
O10 C01 1.416(5) . ?
O10 C03 1.419(5) . ?
O11' O13' 1.73(3) . ?
O13 O14 1.72(3) . ?
C1 C2 1.203(6) . ?
C01 C02 1.517(5) . ?
C2 C3 1.446(6) . ?
C3 C4 1.363(8) . ?
C3 C8 1.398(7) . ?
C03 C04 1.523(5) . ?
C4 C5 1.374(7) . ?
C5 C6 1.385(7) . ?
C6 C7 1.364(8) . ?
C6 C9 1.499(7) . ?
C7 C8 1.363(8) . ?
C9 C10 1.478(10) . ?
C11 C12 1.204(7) . ?
C12 C13 1.449(7) . ?
C13 C14 1.381(8) . ?
C13 C18 1.389(8) . ?
C14 C15 1.418(9) . ?
C15 C16 1.373(11) . ?
C16 C17 1.349(10) . ?
C16 C19 1.493(11) . ?
C17 C18 1.381(9) . ?
C19 C20 1.454(15) . ?
C21 C22 1.217(6) . ?
C22 C23 1.421(7) . ?
C23 C28 1.373(8) . ?
C23 C24 1.414(7) . ?
C24 C25 1.357(8) . ?
C25 C26 1.372(10) . ?
C26 C27 1.383(11) . ?
C26 C29 1.503(10) . ?
C27 C28 1.367(8) . ?
C29 C30 1.474(19) . ?
C31 C32 1.199(6) . ?
C32 C33 1.444(6) . ?
C33 C38 1.386(8) . ?
C33 C34 1.395(7) . ?
C34 C35 1.374(7) . ?
C35 C36 1.380(7) . ?
C36 C37 1.354(8) . ?
C36 C39 1.494(6) . ?
C37 C38 1.375(8) . ?
C39 C40 1.485(8) . ?
C41 C42 1.226(7) . ?
C42 C43 1.433(7) . ?
C43 C48 1.369(9) . ?
C43 C44 1.403(9) . ?
C44 C45 1.378(9) . ?
C45 C46 1.362(10) . ?
C46 C47 1.393(10) . ?
C46 C49 1.499(9) . ?
C47 C48 1.349(9) . ?
C49 C50 1.462(14) . ?
C51 C52 1.215(7) . ?
C52 C53 1.423(6) . ?
C53 C58 1.399(7) . ?
C53 C54 1.404(7) . ?
C54 C55 1.370(7) . ?
C55 C56 1.378(8) . ?
C56 C57 1.383(8) . ?
C56 C59 1.501(8) . ?
C57 C58 1.374(7) . ?
C59 C60 1.468(12) . ?
C101 C102 1.374(9) . ?
C101 C106 1.394(7) . ?
C102 C103 1.352(10) . ?
C103 C104 1.346(11) . ?
C104 C105 1.357(11) . ?
C105 C106 1.374(8) . ?
C111 C116 1.376(8) . ?
C111 C112 1.393(7) . ?
C112 C113 1.380(10) . ?
C113 C114 1.356(12) . ?
C114 C115 1.373(11) . ?
C115 C116 1.374(10) . ?
C201 C202 1.373(7) . ?
C201 C206 1.381(8) . ?
C202 C203 1.384(9) . ?
C203 C204 1.351(12) . ?
C204 C205 1.371(10) . ?
C205 C206 1.378(9) . ?
C211 C212 1.384(7) . ?
C211 C216 1.404(8) . ?
C212 C213 1.384(9) . ?
C213 C214 1.350(10) . ?
C214 C215 1.381(10) . ?
C215 C216 1.367(9) . ?
C301 C306 1.350(10) . ?
C301 C302 1.361(9) . ?
C302 C303 1.387(11) . ?
C303 C305 1.299(14) . ?
C304 C306 1.384(12) . ?
C304 C305 1.387(15) . ?
C311 C316 1.373(10) . ?
C311 C312 1.385(8) . ?
C312 C313 1.413(10) . ?
C313 C314 1.370(13) . ?
C314 C315 1.353(13) . ?
C315 C316 1.383(9) . ?
C401 C402 1.381(8) . ?
C401 C406 1.413(7) . ?
C402 C403 1.384(8) . ?
C403 C404 1.372(9) . ?
C404 C405 1.368(9) . ?
C405 C406 1.368(8) . ?
C411 C412 1.374(8) . ?
C411 C416 1.379(9) . ?
C412 C413 1.383(8) . ?
C413 C414 1.384(12) . ?
C414 C415 1.356(13) . ?
C415 C416 1.382(10) . ?
C501 C506 1.373(7) . ?
C501 C502 1.404(8) . ?
C502 C503 1.348(8) . ?
C503 C504 1.353(11) . ?
C504 C505 1.353(12) . ?
C505 C506 1.424(10) . ?
C511 C512 1.355(8) . ?
C511 C516 1.405(8) . ?
C512 C513 1.397(9) . ?
C513 C514 1.361(13) . ?
C514 C515 1.369(12) . ?
C515 C516 1.384(9) . ?
C601 C602 1.373(7) . ?
C601 C606 1.388(7) . ?
C602 C603 1.380(8) . ?
C603 C604 1.351(10) . ?
C604 C605 1.378(10) . ?
C605 C606 1.388(7) . ?
C611 C616 1.377(7) . ?
C611 C612 1.379(6) . ?
C612 C613 1.366(8) . ?
C613 C614 1.378(10) . ?
C614 C615 1.369(9) . ?
C615 C616 1.395(9) . ?
